data_4024871
loop_
_publ_author_name
'Szilvia Hajdok'
'J\"urgen Conrad'
'Heiko Leutbecher'
'Sabine Strobel'
'Thomas Schleid'
'Uwe Beifuss'

_publ_section_title
;
The Laccase-Catalyzed Domino Reaction between Catechols and Heterocyclic
1,3-Dicarbonyls and the Unambiguous Structure Elucidation of the Products
by NMR Spectroscopy and X-ray Crystal Structure Analysis
;
_journal_name_full 'Journal of Organic Chemistry'
_journal_page_first 7230
_journal_page_last 7237
_journal_paper_doi 10.1021/jo9011915
_journal_volume 74
_journal_year 2009
_chemical_formula_moiety 'C18 H17 N O7'
_chemical_formula_sum 'C18 H17 N O7'
_chemical_formula_weight 359.33
_chemical_name_systematic
; 
 ? 
;
_space_group_IT_number 2
_symmetry_cell_setting triclinic
_symmetry_space_group_name_Hall '-P 1'
_symmetry_space_group_name_H-M 'P -1'
_atom_sites_solution_hydrogens geom
_atom_sites_solution_primary direct
_atom_sites_solution_secondary difmap
_audit_creation_method SHELXL-97
_cell_angle_alpha 90.973(3)
_cell_angle_beta 99.975(3)
_cell_angle_gamma 100.225(4)
_cell_formula_units_Z 2
_cell_length_a 7.6700(4)
_cell_length_b 10.6575(5)
_cell_length_c 10.9645(6)
_cell_measurement_reflns_used 4855
_cell_measurement_temperature 293(2)
_cell_measurement_theta_max 23.82
_cell_measurement_theta_min 0.41
_cell_volume 867.65(8)
_computing_cell_refinement 'HKL Scalepack (Otwinowski & Minor 1997)'
_computing_data_collection 'Collect (Nonius BV, 1997-2000)'
_computing_data_reduction 'HKL Denzo and Scalepack (Otwinowski & Minor 1997)'
_computing_molecular_graphics SHELXTL
_computing_publication_material SHELXTL
_computing_structure_refinement 'SHELXL-97 (Sheldrick, 1997)'
_computing_structure_solution 'SHELXS-97 (Sheldrick, 1990)'
_diffrn_ambient_temperature 293(2)
_diffrn_measured_fraction_theta_full 0.994
_diffrn_measured_fraction_theta_max 0.994
_diffrn_measurement_device_type KappaCCD
_diffrn_measurement_method CCD
_diffrn_radiation_monochromator graphite
_diffrn_radiation_source 'fine-focus sealed tube'
_diffrn_radiation_type MoK\a
_diffrn_radiation_wavelength 0.71073
_diffrn_reflns_av_R_equivalents 0.1692
_diffrn_reflns_av_sigmaI/netI 0.0936
_diffrn_reflns_limit_h_max 8
_diffrn_reflns_limit_h_min -8
_diffrn_reflns_limit_k_max 12
_diffrn_reflns_limit_k_min -12
_diffrn_reflns_limit_l_max 12
_diffrn_reflns_limit_l_min -12
_diffrn_reflns_number 14236
_diffrn_reflns_theta_full 23.80
_diffrn_reflns_theta_max 23.80
_diffrn_reflns_theta_min 1.89
_exptl_absorpt_coefficient_mu 0.107
_exptl_absorpt_correction_T_max 0.998
_exptl_absorpt_correction_T_min 0.993
_exptl_absorpt_correction_type empirical
_exptl_absorpt_process_details 'SCALEPACK (W. Minor & Z. Otwinowski)'
_exptl_crystal_colour colourless
_exptl_crystal_density_diffrn 1.375
_exptl_crystal_density_method 'not measured'
_exptl_crystal_description cuboid
_exptl_crystal_F_000 376
_exptl_crystal_size_max 0.10
_exptl_crystal_size_mid 0.06
_exptl_crystal_size_min 0.03
_refine_diff_density_max 0.167
_refine_diff_density_min -0.225
_refine_diff_density_rms 0.044
_refine_ls_extinction_coef none
_refine_ls_extinction_method none
_refine_ls_goodness_of_fit_ref 1.051
_refine_ls_hydrogen_treatment mixed
_refine_ls_matrix_type full
_refine_ls_number_parameters 303
_refine_ls_number_reflns 2654
_refine_ls_number_restraints 0
_refine_ls_restrained_S_all 1.051
_refine_ls_R_factor_all 0.1165
_refine_ls_R_factor_gt 0.0652
_refine_ls_shift/su_max 0.000
_refine_ls_shift/su_mean 0.000
_refine_ls_structure_factor_coef Fsqd
_refine_ls_weighting_details 'calc w=1/[\s^2^(Fo^2^)+(0.0353P)^2^+0.3851P] where P=(Fo^2^+2Fc^2^)/3'
_refine_ls_weighting_scheme calc
_refine_ls_wR_factor_gt 0.1279
_refine_ls_wR_factor_ref 0.1496
_reflns_number_gt 1640
_reflns_number_total 2654
_reflns_threshold_expression >2sigma(I)
_cod_data_source_file jo9011915_si_001.cif
_cod_data_source_block c:\crystal\x-red\ihapr08
_cod_original_sg_symbol_H-M P-1
_cod_database_code 4024871

loop_
_symmetry_equiv_pos_as_xyz
'x, y, z'
'-x, -y, -z'

loop_
_atom_site_label
_atom_site_type_symbol
_atom_site_fract_x
_atom_site_fract_y
_atom_site_fract_z
_atom_site_U_iso_or_equiv
_atom_site_adp_type
_atom_site_occupancy
_atom_site_symmetry_multiplicity
_atom_site_calc_flag
_atom_site_refinement_flags
_atom_site_disorder_assembly
_atom_site_disorder_group
C1 C 0.1548(5) 0.6536(4) 0.4090(4) 0.0426(10) Uani 1 1 d . . .
O1 O 0.1076(4) 0.6931(3) 0.3063(3) 0.0624(8) Uani 1 1 d . . .
N2 N 0.1525(4) 0.7250(3) 0.5181(3) 0.0441(8) Uani 1 1 d . . .
C21 C 0.0947(7) 0.8490(4) 0.4963(6) 0.0605(13) Uani 1 1 d . . .
H22 H -0.035(10) 0.828(8) 0.434(7) 0.17(3) Uiso 1 1 d . . .
H23 H 0.031(7) 0.876(6) 0.559(5) 0.103(19) Uiso 1 1 d . . .
H24 H 0.202(9) 0.915(6) 0.511(6) 0.14(2) Uiso 1 1 d . . .
C3 C 0.2076(5) 0.6878(4) 0.6370(4) 0.0426(10) Uani 1 1 d . . .
C31 C 0.2088(7) 0.7762(5) 0.7442(5) 0.0572(13) Uani 1 1 d . . .
H32 H 0.261(5) 0.740(4) 0.828(4) 0.057(12) Uiso 1 1 d . . .
H33 H 0.280(6) 0.848(5) 0.734(4) 0.064(15) Uiso 1 1 d . . .
H34 H 0.089(7) 0.801(5) 0.749(4) 0.082(15) Uiso 1 1 d . . .
C4 C 0.2619(5) 0.5731(4) 0.6551(4) 0.0405(10) Uani 1 1 d . . .
H4 H 0.293(4) 0.543(3) 0.731(3) 0.028(9) Uiso 1 1 d . . .
C4A C 0.2627(4) 0.4990(3) 0.5501(3) 0.0351(9) Uani 1 1 d . . .
O5 O 0.3140(3) 0.3815(2) 0.5511(2) 0.0398(6) Uani 1 1 d . . .
C5A C 0.2986(4) 0.3437(3) 0.4262(3) 0.0344(9) Uani 1 1 d . . .
C6 C 0.3317(5) 0.2295(3) 0.3809(3) 0.0372(9) Uani 1 1 d . . .
O6 O 0.3899(4) 0.1329(3) 0.4459(2) 0.0529(8) Uani 1 1 d . . .
C61 C 0.4317(7) 0.1452(5) 0.5783(4) 0.0484(11) Uani 1 1 d . . .
H62 H 0.317(6) 0.153(4) 0.609(4) 0.061(13) Uiso 1 1 d . . .
H63 H 0.505(5) 0.224(4) 0.608(4) 0.057(13) Uiso 1 1 d . . .
H64 H 0.476(5) 0.069(4) 0.603(3) 0.042(10) Uiso 1 1 d . . .
C7 C 0.3030(5) 0.2139(4) 0.2523(3) 0.0410(10) Uani 1 1 d . . .
O7 O 0.3363(3) 0.1022(3) 0.1986(2) 0.0498(7) Uani 1 1 d . . .
C71 C 0.1893(6) 0.0064(4) 0.1654(4) 0.0498(11) Uani 1 1 d . . .
O71 O 0.0466(4) 0.0129(3) 0.1889(4) 0.0802(11) Uani 1 1 d . . .
C72 C 0.2371(10) -0.1015(6) 0.0981(6) 0.0691(15) Uani 1 1 d . . .
H72C H 0.175(10) -0.179(8) 0.117(7) 0.16(3) Uiso 1 1 d . . .
H72B H 0.182(10) -0.098(7) 0.020(8) 0.16(3) Uiso 1 1 d . . .
H72A H 0.357(11) -0.084(8) 0.096(7) 0.18(4) Uiso 1 1 d . . .
C8 C 0.2473(5) 0.3064(4) 0.1760(3) 0.0420(10) Uani 1 1 d . . .
O8 O 0.2157(4) 0.2797(3) 0.0478(2) 0.0549(8) Uani 1 1 d . . .
C81 C 0.3575(7) 0.3064(4) -0.0109(4) 0.0556(12) Uani 1 1 d . . .
O81 O 0.5068(5) 0.3508(4) 0.0427(3) 0.0837(11) Uani 1 1 d . . .
C82 C 0.3034(11) 0.2705(8) -0.1457(4) 0.0788(18) Uani 1 1 d . . .
H83 H 0.397(7) 0.308(5) -0.177(5) 0.085(19) Uiso 1 1 d . . .
H84 H 0.253(9) 0.180(8) -0.150(6) 0.14(3) Uiso 1 1 d . . .
H85 H 0.193(10) 0.309(7) -0.178(6) 0.16(3) Uiso 1 1 d . . .
C9 C 0.2155(5) 0.4187(4) 0.2212(4) 0.0451(10) Uani 1 1 d . . .
H9 H 0.171(5) 0.484(4) 0.165(4) 0.068(13) Uiso 1 1 d . . .
C9A C 0.2393(4) 0.4365(3) 0.3489(3) 0.0361(9) Uani 1 1 d . . .
C9B C 0.2143(4) 0.5354(3) 0.4327(3) 0.0352(9) Uani 1 1 d . . .

loop_
_atom_site_aniso_label
_atom_site_aniso_U_11
_atom_site_aniso_U_22
_atom_site_aniso_U_33
_atom_site_aniso_U_23
_atom_site_aniso_U_13
_atom_site_aniso_U_12
C1 0.037(2) 0.037(2) 0.050(3) 0.002(2) 0.0050(19) 0.0009(18)
O1 0.075(2) 0.0559(19) 0.054(2) 0.0155(15) 0.0010(15) 0.0153(16)
N2 0.0370(18) 0.0360(19) 0.057(2) -0.0014(16) 0.0045(16) 0.0058(15)
C21 0.053(3) 0.032(3) 0.099(4) -0.003(2) 0.016(3) 0.014(2)
C3 0.026(2) 0.044(2) 0.053(3) -0.0121(19) 0.0050(18) -0.0042(18)
C31 0.052(3) 0.050(3) 0.068(4) -0.019(3) 0.010(3) 0.009(3)
C4 0.041(2) 0.040(2) 0.040(3) -0.005(2) 0.0079(18) 0.0068(19)
C4A 0.028(2) 0.031(2) 0.045(2) -0.0037(18) 0.0052(16) 0.0042(16)
O5 0.0498(16) 0.0378(15) 0.0325(15) -0.0015(11) 0.0058(11) 0.0120(12)
C5A 0.032(2) 0.041(2) 0.030(2) -0.0038(17) 0.0053(15) 0.0071(17)
C6 0.035(2) 0.037(2) 0.038(2) -0.0031(18) 0.0052(17) 0.0051(17)
O6 0.080(2) 0.0441(16) 0.0401(17) 0.0002(13) 0.0138(14) 0.0241(15)
C61 0.063(3) 0.042(3) 0.041(3) 0.003(2) 0.001(2) 0.017(2)
C7 0.034(2) 0.045(2) 0.043(2) -0.0097(19) 0.0105(17) 0.0051(18)
O7 0.0438(16) 0.0579(18) 0.0480(16) -0.0165(14) 0.0083(12) 0.0114(14)
C71 0.055(3) 0.044(3) 0.050(3) -0.0084(19) 0.003(2) 0.015(2)
O71 0.053(2) 0.049(2) 0.138(3) -0.0192(19) 0.026(2) 0.0003(16)
C72 0.088(5) 0.056(3) 0.065(4) -0.019(3) 0.010(3) 0.022(3)
C8 0.041(2) 0.050(3) 0.033(2) -0.0064(19) 0.0038(17) 0.0057(19)
O8 0.0541(18) 0.076(2) 0.0315(15) -0.0084(14) 0.0048(13) 0.0063(15)
C81 0.065(3) 0.067(3) 0.038(2) 0.005(2) 0.010(2) 0.018(2)
O81 0.063(2) 0.134(3) 0.050(2) 0.003(2) 0.0098(17) 0.005(2)
C82 0.092(5) 0.116(6) 0.030(3) 0.001(3) 0.010(3) 0.026(5)
C9 0.040(2) 0.050(3) 0.041(3) 0.004(2) 0.0011(18) 0.003(2)
C9A 0.028(2) 0.043(2) 0.034(2) -0.0003(18) 0.0040(16) -0.0002(17)
C9B 0.032(2) 0.034(2) 0.038(2) -0.0003(17) 0.0053(16) 0.0024(16)

loop_
_atom_type_symbol
_atom_type_description
_atom_type_scat_dispersion_real
_atom_type_scat_dispersion_imag
_atom_type_scat_source
C C 0.0033 0.0016 'International Tables Vol C Tables 4.2.6.8 and 6.1.1.4'
H H 0.0000 0.0000 'International Tables Vol C Tables 4.2.6.8 and 6.1.1.4'
N N 0.0061 0.0033 'International Tables Vol C Tables 4.2.6.8 and 6.1.1.4'
O O 0.0106 0.0060 'International Tables Vol C Tables 4.2.6.8 and 6.1.1.4'

loop_
_geom_angle_atom_site_label_1
_geom_angle_atom_site_label_2
_geom_angle_atom_site_label_3
_geom_angle
_geom_angle_site_symmetry_1
_geom_angle_site_symmetry_3
_geom_angle_publ_flag
O1 C1 N2 121.1(4) . . ?
O1 C1 C9B 125.7(4) . . ?
N2 C1 C9B 113.2(3) . . ?
C3 N2 C1 124.2(3) . . ?
C3 N2 C21 121.4(4) . . ?
C1 N2 C21 114.3(4) . . ?
N2 C21 H22 106(4) . . ?
N2 C21 H23 114(3) . . ?
H22 C21 H23 87(4) . . ?
N2 C21 H24 107(4) . . ?
H22 C21 H24 139(5) . . ?
H23 C21 H24 100(5) . . ?
C4 C3 N2 120.4(3) . . ?
C4 C3 C31 120.9(4) . . ?
N2 C3 C31 118.7(4) . . ?
C3 C31 H32 111(2) . . ?
C3 C31 H33 106(3) . . ?
H32 C31 H33 109(4) . . ?
C3 C31 H34 115(3) . . ?
H32 C31 H34 110(3) . . ?
H33 C31 H34 105(4) . . ?
C3 C4 C4A 117.0(4) . . ?
C3 C4 H4 124(2) . . ?
C4A C4 H4 119(2) . . ?
C9B C4A O5 111.8(3) . . ?
C9B C4A C4 123.4(4) . . ?
O5 C4A C4 124.8(3) . . ?
C4A O5 C5A 105.3(3) . . ?
C6 C5A C9A 122.8(3) . . ?
C6 C5A O5 126.4(3) . . ?
C9A C5A O5 110.8(3) . . ?
O6 C6 C5A 128.3(3) . . ?
O6 C6 C7 116.6(3) . . ?
C5A C6 C7 115.1(3) . . ?
C6 O6 C61 119.7(3) . . ?
O6 C61 H62 107(2) . . ?
O6 C61 H63 113(2) . . ?
H62 C61 H63 101(3) . . ?
O6 C61 H64 105(2) . . ?
H62 C61 H64 114(3) . . ?
H63 C61 H64 117(3) . . ?
C8 C7 C6 122.1(3) . . ?
C8 C7 O7 119.0(3) . . ?
C6 C7 O7 118.9(3) . . ?
C71 O7 C7 115.7(3) . . ?
O71 C71 O7 122.5(4) . . ?
O71 C71 C72 126.7(5) . . ?
O7 C71 C72 110.8(4) . . ?
C71 C72 H72C 111(5) . . ?
C71 C72 H72B 104(5) . . ?
H72C C72 H72B 99(6) . . ?
C71 C72 H72A 108(5) . . ?
H72C C72 H72A 125(7) . . ?
H72B C72 H72A 106(6) . . ?
C9 C8 C7 122.5(3) . . ?
C9 C8 O8 119.7(3) . . ?
C7 C8 O8 117.7(3) . . ?
C81 O8 C8 117.4(3) . . ?
O81 C81 O8 122.6(4) . . ?
O81 C81 C82 126.3(5) . . ?
O8 C81 C82 111.1(5) . . ?
C81 C82 H83 103(3) . . ?
C81 C82 H84 105(4) . . ?
H83 C82 H84 127(6) . . ?
C81 C82 H85 107(4) . . ?
H83 C82 H85 111(5) . . ?
H84 C82 H85 102(5) . . ?
C8 C9 C9A 117.1(4) . . ?
C8 C9 H9 122(2) . . ?
C9A C9 H9 121(2) . . ?
C9 C9A C5A 120.4(3) . . ?
C9 C9A C9B 134.9(3) . . ?
C5A C9A C9B 104.7(3) . . ?
C4A C9B C1 121.7(3) . . ?
C4A C9B C9A 107.4(3) . . ?
C1 C9B C9A 131.0(3) . . ?

loop_
_geom_bond_atom_site_label_1
_geom_bond_atom_site_label_2
_geom_bond_distance
_geom_bond_site_symmetry_2
_geom_bond_publ_flag
C1 O1 1.227(4) . ?
C1 N2 1.411(5) . ?
C1 C9B 1.427(5) . ?
N2 C3 1.387(5) . ?
N2 C21 1.477(5) . ?
C21 H22 1.09(8) . ?
C21 H23 0.98(6) . ?
C21 H24 0.97(7) . ?
C3 C4 1.367(6) . ?
C3 C31 1.491(6) . ?
C31 H32 1.04(4) . ?
C31 H33 0.88(5) . ?
C31 H34 1.01(5) . ?
C4 C4A 1.386(5) . ?
C4 H4 0.90(3) . ?
C4A C9B 1.359(5) . ?
C4A O5 1.378(4) . ?
O5 C5A 1.400(4) . ?
C5A C6 1.387(5) . ?
C5A C9A 1.400(5) . ?
C6 O6 1.357(4) . ?
C6 C7 1.392(5) . ?
O6 C61 1.430(5) . ?
C61 H62 1.01(4) . ?
C61 H63 0.94(4) . ?
C61 H64 0.96(4) . ?
C7 C8 1.382(5) . ?
C7 O7 1.401(4) . ?
O7 C71 1.372(5) . ?
C71 O71 1.181(5) . ?
C71 C72 1.489(6) . ?
C72 H72C 0.92(8) . ?
C72 H72B 0.89(8) . ?
C72 H72A 0.91(8) . ?
C8 C9 1.365(5) . ?
C8 O8 1.400(4) . ?
O8 C81 1.347(5) . ?
C81 O81 1.203(5) . ?
C81 C82 1.488(6) . ?
C82 H83 0.89(5) . ?
C82 H84 0.98(8) . ?
C82 H85 1.02(7) . ?
C9 C9A 1.385(5) . ?
C9 H9 1.00(4) . ?
C9A C9B 1.447(5) . ?

loop_
_cod_related_entry_id
_cod_related_entry_database
_cod_related_entry_code
1 ChemSpider 30659045
